data_7116542
loop_
_publ_author_name
'Luigi R. Nassimbeni'
'Nikoletta B. Bathori'
'Leena Desiree Patel'
'Hong Su'
'Edwin Weber'

_publ_section_title
;
 Separation of xylenes by enclathration
;
_journal_name_full Chem.Commun.
_journal_page_first 3627
_journal_paper_doi 10.1039/C4cc05329J
_journal_volume 51
_journal_year 2015
_chemical_formula_sum 'C32 H23'
_chemical_formula_weight 407.50
_chemical_name_systematic
; 
 ? 
;
_space_group_IT_number 14
_symmetry_cell_setting monoclinic
_symmetry_space_group_name_Hall '-P 2ybc'
_symmetry_space_group_name_H-M 'P 1 21/c 1'
_atom_sites_solution_hydrogens geom
_atom_sites_solution_primary direct
_atom_sites_solution_secondary difmap
_audit_creation_method SHELXL-97
_cell_angle_alpha 90.00
_cell_angle_beta 100.42(3)
_cell_angle_gamma 90.00
_cell_formula_units_Z 4
_cell_length_a 14.154(3)
_cell_length_b 9.1925(18)
_cell_length_c 17.307(4)
_cell_measurement_reflns_used 5254
_cell_measurement_temperature 173(2)
_cell_measurement_theta_max 27.93
_cell_measurement_theta_min 1.46
_cell_volume 2214.7(8)
_computing_structure_refinement 'SHELXL-97 (Sheldrick, 1997)'
_computing_structure_solution 'SHELXS-97 (Sheldrick, 1990)'
_diffrn_ambient_temperature 173(2)
_diffrn_measured_fraction_theta_full 0.990
_diffrn_measured_fraction_theta_max 0.990
_diffrn_radiation_monochromator graphite
_diffrn_radiation_source 'fine-focus sealed tube'
_diffrn_radiation_type MoK\a
_diffrn_radiation_wavelength 0.71073
_diffrn_reflns_av_R_equivalents 0.0280
_diffrn_reflns_av_sigmaI/netI 0.0464
_diffrn_reflns_limit_h_max 18
_diffrn_reflns_limit_h_min -16
_diffrn_reflns_limit_k_max 12
_diffrn_reflns_limit_k_min -8
_diffrn_reflns_limit_l_max 22
_diffrn_reflns_limit_l_min -21
_diffrn_reflns_number 10258
_diffrn_reflns_theta_full 27.93
_diffrn_reflns_theta_max 27.93
_diffrn_reflns_theta_min 1.46
_exptl_absorpt_coefficient_mu 0.069
_exptl_absorpt_correction_type none
_exptl_crystal_colour colourless
_exptl_crystal_density_diffrn 1.222
_exptl_crystal_density_method 'not measured'
_exptl_crystal_description chunk
_exptl_crystal_F_000 860
_exptl_crystal_size_max 0.28
_exptl_crystal_size_mid 0.28
_exptl_crystal_size_min 0.24
_refine_diff_density_max 0.209
_refine_diff_density_min -0.197
_refine_diff_density_rms 0.037
_refine_ls_extinction_method none
_refine_ls_goodness_of_fit_ref 1.014
_refine_ls_hydrogen_treatment noref
_refine_ls_matrix_type full
_refine_ls_number_parameters 290
_refine_ls_number_reflns 5254
_refine_ls_number_restraints 0
_refine_ls_restrained_S_all 1.014
_refine_ls_R_factor_all 0.0896
_refine_ls_R_factor_gt 0.0497
_refine_ls_shift/su_max 0.000
_refine_ls_shift/su_mean 0.000
_refine_ls_structure_factor_coef Fsqd
_refine_ls_weighting_details 'calc w=1/[\s^2^(Fo^2^)+(0.0551P)^2^+0.2345P] where P=(Fo^2^+2Fc^2^)/3'
_refine_ls_weighting_scheme calc
_refine_ls_wR_factor_gt 0.1120
_refine_ls_wR_factor_ref 0.1304
_reflns_number_gt 3301
_reflns_number_total 5254
_reflns_threshold_expression >2sigma(I)
_cod_data_source_file c4cc05329j2.cif
_cod_data_source_block h1pxylene
_cod_original_cell_volume 2214.8(8)
_cod_original_sg_symbol_H-M P21/c
_cod_database_code 7116542

loop_
_symmetry_equiv_pos_as_xyz
'x, y, z'
'-x, y+1/2, -z+1/2'
'-x, -y, -z'
'x, -y-1/2, z-1/2'

loop_
_atom_site_label
_atom_site_type_symbol
_atom_site_fract_x
_atom_site_fract_y
_atom_site_fract_z
_atom_site_U_iso_or_equiv
_atom_site_adp_type
_atom_site_occupancy
_atom_site_symmetry_multiplicity
_atom_site_calc_flag
_atom_site_refinement_flags
C1 C 0.70912(11) 0.57385(15) 0.23972(8) 0.0294(3) Uani 1 1 d .
C16 C 0.67752(11) 0.60519(16) 0.09282(8) 0.0306(3) Uani 1 1 d .
C15 C 0.70823(10) 0.66538(16) 0.16808(8) 0.0296(3) Uani 1 1 d .
C14 C 0.62800(11) 0.56866(15) 0.27609(8) 0.0294(3) Uani 1 1 d .
C28 C 0.73954(10) 0.81104(16) 0.17656(8) 0.0308(3) Uani 1 1 d .
C9 C 0.62906(11) 0.47733(15) 0.34342(8) 0.0327(4) Uani 1 1 d .
C2 C 0.79279(11) 0.49470(15) 0.27090(8) 0.0310(3) Uani 1 1 d .
C23 C 0.74427(11) 0.89644(16) 0.10813(9) 0.0348(4) Uani 1 1 d .
C8 C 0.71116(12) 0.39644(16) 0.37201(8) 0.0369(4) Uani 1 1 d .
H8 H 0.7108 0.3334 0.4155 0.044 Uiso 1 1 calc R
C7 C 0.79371(12) 0.40491(15) 0.33904(8) 0.0341(4) Uani 1 1 d .
C13 C 0.54401(11) 0.65449(17) 0.24886(9) 0.0351(4) Uani 1 1 d .
H13 H 0.5418 0.7146 0.2039 0.042 Uiso 1 1 calc R
C21 C 0.67894(11) 0.69332(18) 0.02456(8) 0.0359(4) Uani 1 1 d .
C27 C 0.76630(11) 0.87814(17) 0.25171(9) 0.0366(4) Uani 1 1 d .
H27 H 0.7640 0.8231 0.2978 0.044 Uiso 1 1 calc R
C3 C 0.87818(12) 0.50169(17) 0.23793(10) 0.0391(4) Uani 1 1 d .
H3 H 0.8791 0.5595 0.1926 0.047 Uiso 1 1 calc R
C10 C 0.54599(13) 0.47721(18) 0.37996(9) 0.0428(4) Uani 1 1 d .
H10 H 0.5450 0.4167 0.4243 0.051 Uiso 1 1 calc R
C6 C 0.87992(13) 0.32892(17) 0.37081(10) 0.0456(4) Uani 1 1 d .
H6 H 0.8814 0.2694 0.4159 0.055 Uiso 1 1 calc R
C17 C 0.64481(12) 0.45928(18) 0.08173(9) 0.0413(4) Uani 1 1 d .
H17 H 0.6438 0.3990 0.1262 0.050 Uiso 1 1 calc R
C12 C 0.46773(12) 0.65119(19) 0.28618(10) 0.0432(4) Uani 1 1 d .
H12 H 0.4130 0.7097 0.2675 0.052 Uiso 1 1 calc R
C11 C 0.46875(13) 0.5619(2) 0.35245(10) 0.0465(4) Uani 1 1 d .
H11 H 0.4148 0.5610 0.3781 0.056 Uiso 1 1 calc R
C22 C 0.71377(11) 0.83559(18) 0.03426(9) 0.0394(4) Uani 1 1 d .
H22 H 0.7167 0.8926 -0.0110 0.047 Uiso 1 1 calc R
C18 C 0.61500(14) 0.4049(2) 0.00849(10) 0.0546(5) Uani 1 1 d .
H18 H 0.5931 0.3072 0.0023 0.065 Uiso 1 1 calc R
C5 C 0.95901(14) 0.3397(2) 0.33840(11) 0.0539(5) Uani 1 1 d .
H5 H 1.0157 0.2889 0.3610 0.065 Uiso 1 1 calc R
C20 C 0.64668(13) 0.6317(2) -0.05108(9) 0.0481(5) Uani 1 1 d .
H20 H 0.6466 0.6893 -0.0967 0.058 Uiso 1 1 calc R
C4 C 0.95826(13) 0.42655(19) 0.27070(11) 0.0499(5) Uani 1 1 d .
H4 H 1.0144 0.4324 0.2479 0.060 Uiso 1 1 calc R
C24 C 0.77755(12) 1.04316(18) 0.11880(11) 0.0468(4) Uani 1 1 d .
H24 H 0.7829 1.1003 0.0740 0.056 Uiso 1 1 calc R
C26 C 0.79502(13) 1.01938(18) 0.25845(11) 0.0471(4) Uani 1 1 d .
H26 H 0.8108 1.0626 0.3090 0.057 Uiso 1 1 calc R
C25 C 0.80163(13) 1.10245(18) 0.19108(12) 0.0521(5) Uani 1 1 d .
H25 H 0.8231 1.2005 0.1966 0.062 Uiso 1 1 calc R
C19 C 0.61616(14) 0.4921(2) -0.05876(10) 0.0589(6) Uani 1 1 d .
H19 H 0.5954 0.4523 -0.1097 0.071 Uiso 1 1 calc R
C29 C 1.01848(16) 0.1354(2) 0.53692(10) 0.0542(5) Uani 1 1 d .
C30 C 0.93389(16) 0.0636(2) 0.53747(11) 0.0594(5) Uani 1 1 d .
H30 H 0.8868 0.1058 0.5633 0.071 Uiso 1 1 calc R
C31 C 1.08369(14) 0.0693(2) 0.49910(13) 0.0630(6) Uani 1 1 d .
H31 H 1.1431 0.1166 0.4980 0.076 Uiso 1 1 calc R
C32 C 1.0376(3) 0.2828(2) 0.57532(16) 0.1216(13) Uani 1 1 d .
H32A H 0.9932 0.3544 0.5468 0.182 Uiso 1 1 calc R
H32B H 1.1039 0.3121 0.5740 0.182 Uiso 1 1 calc R
H32C H 1.0283 0.2773 0.6300 0.182 Uiso 1 1 calc R

loop_
_atom_site_aniso_label
_atom_site_aniso_U_11
_atom_site_aniso_U_22
_atom_site_aniso_U_33
_atom_site_aniso_U_23
_atom_site_aniso_U_13
_atom_site_aniso_U_12
C1 0.0412(9) 0.0208(7) 0.0248(6) -0.0015(6) 0.0024(6) -0.0038(6)
C16 0.0329(8) 0.0305(8) 0.0287(7) -0.0003(6) 0.0067(6) 0.0037(6)
C15 0.0338(8) 0.0287(8) 0.0271(7) 0.0020(6) 0.0076(6) 0.0015(6)
C14 0.0403(8) 0.0234(7) 0.0236(6) -0.0039(6) 0.0036(6) -0.0057(6)
C28 0.0309(8) 0.0281(8) 0.0338(7) 0.0026(6) 0.0074(6) 0.0029(6)
C9 0.0468(10) 0.0243(8) 0.0269(7) -0.0025(6) 0.0059(7) -0.0095(7)
C2 0.0402(9) 0.0235(7) 0.0281(7) -0.0055(6) 0.0027(6) -0.0036(6)
C23 0.0317(8) 0.0313(8) 0.0426(8) 0.0094(7) 0.0098(7) 0.0060(6)
C8 0.0585(11) 0.0242(8) 0.0257(7) 0.0017(6) 0.0019(7) -0.0068(7)
C7 0.0459(9) 0.0217(7) 0.0307(7) -0.0042(6) -0.0040(7) -0.0015(6)
C13 0.0412(9) 0.0328(8) 0.0300(7) -0.0019(7) 0.0025(7) -0.0030(7)
C21 0.0326(8) 0.0481(10) 0.0281(7) 0.0039(7) 0.0081(6) 0.0098(7)
C27 0.0393(9) 0.0314(8) 0.0389(8) -0.0016(7) 0.0070(7) -0.0018(7)
C3 0.0414(9) 0.0320(8) 0.0433(9) -0.0069(7) 0.0057(7) -0.0031(7)
C10 0.0569(11) 0.0374(9) 0.0359(8) 0.0001(7) 0.0133(8) -0.0145(8)
C6 0.0572(12) 0.0316(9) 0.0415(9) -0.0035(8) -0.0086(8) 0.0047(8)
C17 0.0510(10) 0.0368(9) 0.0360(8) -0.0070(7) 0.0073(7) -0.0016(8)
C12 0.0397(9) 0.0449(10) 0.0449(9) -0.0039(8) 0.0069(8) -0.0023(8)
C11 0.0441(10) 0.0501(11) 0.0489(9) -0.0053(9) 0.0181(8) -0.0135(8)
C22 0.0396(9) 0.0449(10) 0.0355(8) 0.0170(8) 0.0119(7) 0.0092(8)
C18 0.0639(13) 0.0520(11) 0.0462(10) -0.0190(9) 0.0060(9) -0.0054(9)
C5 0.0488(11) 0.0409(10) 0.0635(12) -0.0095(9) -0.0128(9) 0.0106(9)
C20 0.0474(10) 0.0700(13) 0.0265(8) -0.0005(8) 0.0060(7) 0.0111(9)
C4 0.0394(10) 0.0457(10) 0.0631(11) -0.0144(10) 0.0052(9) 0.0000(8)
C24 0.0406(10) 0.0353(9) 0.0652(11) 0.0191(9) 0.0114(9) 0.0002(7)
C26 0.0494(11) 0.0326(9) 0.0575(11) -0.0090(8) 0.0043(9) -0.0047(8)
C25 0.0489(11) 0.0269(9) 0.0777(13) 0.0020(9) 0.0040(10) -0.0083(7)
C19 0.0583(13) 0.0829(16) 0.0330(9) -0.0208(10) 0.0015(9) 0.0035(11)
C29 0.0665(14) 0.0456(11) 0.0427(10) 0.0024(8) -0.0110(9) 0.0012(10)
C30 0.0635(13) 0.0647(13) 0.0556(11) 0.0155(11) 0.0257(10) 0.0181(11)
C31 0.0389(11) 0.0602(13) 0.0872(15) 0.0242(12) 0.0043(10) -0.0129(10)
C32 0.182(3) 0.0516(15) 0.100(2) -0.0203(14) -0.060(2) 0.0062(17)

loop_
_atom_type_symbol
_atom_type_description
_atom_type_scat_dispersion_real
_atom_type_scat_dispersion_imag
_atom_type_scat_source
C C 0.0033 0.0016 'International Tables Vol C Tables 4.2.6.8 and 6.1.1.4'
H H 0.0000 0.0000 'International Tables Vol C Tables 4.2.6.8 and 6.1.1.4'

loop_
_geom_angle_atom_site_label_1
_geom_angle_atom_site_label_2
_geom_angle_atom_site_label_3
_geom_angle
_geom_angle_site_symmetry_3
C14 C1 C2 120.53(13) .
C14 C1 C15 120.30(13) .
C2 C1 C15 119.17(13) .
C15 C16 C17 122.28(14) .
C15 C16 C21 119.41(14) .
C17 C16 C21 118.32(14) .
C16 C15 C28 120.51(13) .
C16 C15 C1 119.99(13) .
C28 C15 C1 119.49(12) .
C1 C14 C13 121.99(13) .
C1 C14 C9 119.60(14) .
C13 C14 C9 118.39(14) .
C15 C28 C27 122.14(13) .
C15 C28 C23 119.68(13) .
C27 C28 C23 118.17(14) .
C8 C9 C10 122.78(14) .
C8 C9 C14 119.13(14) .
C10 C9 C14 118.06(15) .
C1 C2 C3 122.43(14) .
C1 C2 C7 119.48(14) .
C3 C2 C7 118.09(14) .
C22 C23 C24 122.58(15) .
C22 C23 C28 119.11(14) .
C24 C23 C28 118.28(15) .
C7 C8 C9 122.18(14) .
C8 C7 C6 122.49(15) .
C8 C7 C2 118.99(14) .
C6 C7 C2 118.52(16) .
C12 C13 C14 121.05(15) .
C22 C21 C20 122.03(15) .
C22 C21 C16 119.12(14) .
C20 C21 C16 118.84(15) .
C26 C27 C28 121.13(16) .
C4 C3 C2 120.79(16) .
C11 C10 C9 121.23(15) .
C5 C6 C7 121.45(17) .
C18 C17 C16 120.85(16) .
C13 C12 C11 120.64(16) .
C10 C11 C12 120.61(16) .
C23 C22 C21 122.08(14) .
C17 C18 C19 120.77(18) .
C6 C5 C4 120.33(17) .
C19 C20 C21 120.75(17) .
C3 C4 C5 120.81(18) .
C25 C24 C23 121.50(16) .
C27 C26 C25 120.64(17) .
C24 C25 C26 120.25(16) .
C20 C19 C18 120.48(16) .
C31 C29 C30 117.18(18) .
C31 C29 C32 121.7(2) .
C30 C29 C32 121.1(2) .
C29 C30 C31 120.65(18) 3_756
C29 C31 C30 122.17(18) 3_756

loop_
_geom_bond_atom_site_label_1
_geom_bond_atom_site_label_2
_geom_bond_distance
_geom_bond_site_symmetry_2
C1 C14 1.406(2) .
C1 C2 1.411(2) .
C1 C15 1.4967(19) .
C16 C15 1.4095(19) .
C16 C17 1.421(2) .
C16 C21 1.436(2) .
C15 C28 1.410(2) .
C14 C13 1.434(2) .
C14 C9 1.4341(19) .
C28 C27 1.427(2) .
C28 C23 1.433(2) .
C9 C8 1.393(2) .
C9 C10 1.432(2) .
C2 C3 1.428(2) .
C2 C7 1.438(2) .
C23 C22 1.391(2) .
C23 C24 1.430(2) .
C8 C7 1.392(2) .
C7 C6 1.427(2) .
C13 C12 1.355(2) .
C21 C22 1.397(2) .
C21 C20 1.424(2) .
C27 C26 1.359(2) .
C3 C4 1.360(2) .
C10 C11 1.356(2) .
C6 C5 1.344(3) .
C17 C18 1.357(2) .
C12 C11 1.408(2) .
C18 C19 1.416(3) .
C5 C4 1.416(3) .
C20 C19 1.353(3) .
C24 C25 1.350(3) .
C26 C25 1.411(2) .
C29 C31 1.367(3) .
C29 C30 1.369(3) .
C29 C32 1.512(3) .
C30 C31 1.378(3) 3_756
C31 C30 1.378(3) 3_756
